data_7047096
loop_
_publ_author_name
'Pasi\'nska, K'
'Piecha-Bisiorek, A'
'Kinzhybalo, V.'
'Ci\.zman, A'
'G\;agor, A'
'Pietraszko, A.'

_publ_section_title
;
 A paraelectric-ferroelectric phase transition of an organically templated
 zinc oxalate coordination polymer.
;
_journal_issue 33
_journal_name_full 'Dalton transactions (Cambridge, England : 2003)'
_journal_page_first 11308
_journal_page_last 11312
_journal_paper_doi 10.1039/c8dt02859a
_journal_volume 47
_journal_year 2018
_chemical_formula_moiety 'C4 O8 Zn, 3(H2 O), C6 H14 N2'
_chemical_formula_sum 'C10 H20 N2 O11 Zn'
_chemical_formula_weight 409.67
_space_group_crystal_system monoclinic
_space_group_IT_number 14
_space_group_name_Hall '-P 2yn'
_space_group_name_H-M_alt 'P 1 21/n 1'
_symmetry_space_group_name_Hall '-P 2yn'
_symmetry_space_group_name_H-M 'P 1 21/n 1'
_atom_sites_solution_hydrogens mixed
_atom_sites_solution_primary direct
_audit_creation_date 2017-07-25
_audit_creation_method
;
Olex2 1.2
(compiled 2017.03.28 svn.r3405 for OlexSys, GUI svn.r5337)
;
_audit_update_record
;
2017-10-27 deposited with the CCDC.
2018-07-23 downloaded from the CCDC.
;
_cell_angle_alpha 90
_cell_angle_beta 91.44(3)
_cell_angle_gamma 90
_cell_formula_units_Z 4
_cell_length_a 9.408(3)
_cell_length_b 16.763(5)
_cell_length_c 9.794(3)
_cell_measurement_reflns_used 5038
_cell_measurement_temperature 210.01(11)
_cell_measurement_theta_max 28.3950
_cell_measurement_theta_min 2.4600
_cell_volume 1544.1(8)
_computing_cell_refinement 'CrysAlisPro 1.171.38.34a (Rigaku OD, 2015)'
_computing_data_collection 'CrysAlisPro 1.171.38.34a (Rigaku OD, 2015)'
_computing_data_reduction 'CrysAlisPro 1.171.38.34a (Rigaku OD, 2015)'
_computing_molecular_graphics 'Olex2 (Dolomanov et al., 2009)'
_computing_publication_material 'Olex2 (Dolomanov et al., 2009)'
_computing_structure_refinement 'ShelXL (Sheldrick, 2015)'
_computing_structure_solution 'ShelXS (Sheldrick, 2008)'
_diffrn_ambient_environment N~2~
_diffrn_ambient_temperature 210.01(11)
_diffrn_detector 'CCD plate'
_diffrn_detector_area_resol_mean 10.6249
_diffrn_detector_type Atlas
_diffrn_measured_fraction_theta_full 1.000
_diffrn_measured_fraction_theta_max 1.000
_diffrn_measurement_details
;
List of Runs (angles in degrees, time in seconds):

  # Type    Start    End  Width  t~exp~   \w     \q     \k     \f   Frames
#--------------------------------------------------------------------------
  1  \w    -64.00  43.00   1.00    9.17    --   12.31 -57.00  90.00  107
  2  \w    -69.00  47.00   1.00    9.17    --   12.31 -77.00  30.00  116
  3  \w    -25.00  30.00   1.00    9.17    --  -13.41 -99.00 -90.00   55
  4  \w     35.00  76.00   1.00    9.17    --   12.31 178.00 -30.00   41
;
_diffrn_measurement_device 'four-circle diffractometer'
_diffrn_measurement_device_type 'Xcalibur, Atlas'
_diffrn_measurement_method '\w scans'
_diffrn_orient_matrix_type 'CrysAlisPro convention (1999,Acta A55,543-557)'
_diffrn_orient_matrix_UB_11 -0.0607429000
_diffrn_orient_matrix_UB_12 -0.0246663000
_diffrn_orient_matrix_UB_13 0.0063360000
_diffrn_orient_matrix_UB_21 0.0443290000
_diffrn_orient_matrix_UB_22 -0.0342346000
_diffrn_orient_matrix_UB_23 0.0023380000
_diffrn_orient_matrix_UB_31 0.0057883000
_diffrn_orient_matrix_UB_32 0.0032789000
_diffrn_orient_matrix_UB_33 0.0721078000
_diffrn_radiation_monochromator graphite
_diffrn_radiation_probe x-ray
_diffrn_radiation_type MoK\a
_diffrn_radiation_wavelength 0.71073
_diffrn_reflns_av_R_equivalents 0.0306
_diffrn_reflns_av_unetI/netI 0.0343
_diffrn_reflns_Laue_measured_fraction_full 1.000
_diffrn_reflns_Laue_measured_fraction_max 1.000
_diffrn_reflns_limit_h_max 11
_diffrn_reflns_limit_h_min -11
_diffrn_reflns_limit_k_max 20
_diffrn_reflns_limit_k_min -20
_diffrn_reflns_limit_l_max 12
_diffrn_reflns_limit_l_min -12
_diffrn_reflns_number 11708
_diffrn_reflns_point_group_measured_fraction_full 1.000
_diffrn_reflns_point_group_measured_fraction_max 1.000
_diffrn_reflns_theta_full 25.997
_diffrn_reflns_theta_max 25.997
_diffrn_reflns_theta_min 2.409
_diffrn_source 'fine-focus sealed X-ray tube'
_diffrn_source_type 'Enhance (Mo) X-ray Source'
_exptl_absorpt_coefficient_mu 1.654
_exptl_absorpt_correction_T_max 0.838
_exptl_absorpt_correction_T_min 0.712
_exptl_absorpt_correction_type analytical
_exptl_absorpt_process_details
;
CrysAlisPro 1.171.38.34a (Rigaku Oxford Diffraction, 2015)
Analytical numeric absorption correction using a multifaceted crystal
            model based on expressions derived by R.C. Clark & J.S. Reid.
(Clark, R. C. & Reid, J. S. (1995). Acta Cryst. A51, 887-897)
Empirical absorption correction using spherical harmonics,
 implemented in SCALE3 ABSPACK scaling algorithm.
;
_exptl_crystal_colour colourless
_exptl_crystal_density_diffrn 1.762
_exptl_crystal_description 'needle '
_exptl_crystal_F_000 848
_exptl_crystal_size_max 0.281
_exptl_crystal_size_mid 0.179
_exptl_crystal_size_min 0.133
_refine_diff_density_max 0.437
_refine_diff_density_min -0.684
_refine_diff_density_rms 0.086
_refine_ls_extinction_method none
_refine_ls_goodness_of_fit_ref 1.049
_refine_ls_hydrogen_treatment constr
_refine_ls_matrix_type full
_refine_ls_number_parameters 202
_refine_ls_number_reflns 3033
_refine_ls_number_restraints 0
_refine_ls_restrained_S_all 1.049
_refine_ls_R_factor_all 0.0469
_refine_ls_R_factor_gt 0.0341
_refine_ls_shift/su_max 0.000
_refine_ls_shift/su_mean 0.000
_refine_ls_structure_factor_coef Fsqd
_refine_ls_weighting_details 'w=1/[\s^2^(Fo^2^)+(0.0300P)^2^+1.6400P] where P=(Fo^2^+2Fc^2^)/3'
_refine_ls_weighting_scheme calc
_refine_ls_wR_factor_gt 0.0751
_refine_ls_wR_factor_ref 0.0793
_reflns_Friedel_coverage 0.000
_reflns_number_gt 2515
_reflns_number_total 3033
_reflns_threshold_expression 'I > 2\s(I)'
_cod_data_source_file c8dt02859a2.cif
_cod_data_source_block DZnOH_210K
_cod_depositor_comments 'Adding full bibliography for 7047095--7047114.cif.'
_cod_database_code 7047096
_shelx_shelxl_version_number 2014/7
_chemical_oxdiff_formula 'C10 H20 N2 O11 Zn'
_shelx_space_group_comment
;
The symmetry employed for this shelxl refinement is uniquely defined
by the following loop, which should always be used as a source of
symmetry information in preference to the above space-group names.
They are only intended as comments.
;
_reflns_odcompleteness_completeness 99.97
_reflns_odcompleteness_iscentric 1
_reflns_odcompleteness_theta 26.32
_olex2_refinement_description
;
1. Fixed Uiso
 At 1.2 times of:
  All C(H,H) groups, All N(H) groups
 At 1.5 times of:
  All O(H,H) groups
2.a Free rotating group:
 O9(H9C,H9D), O10(H10C,H10D), O11(H11A,H11B,N1,N2,C5,C6,C7,C8,C9,C10)
2.b Ternary CH refined with riding coordinates:
 N1(H1), N2(H2)
2.c Secondary CH2 refined with riding coordinates:
 C5(H5A,H5B), C6(H6A,H6B), C7(H7A,H7B), C8(H8A,H8B), C9(H9A,H9B), C10(H10A,H10B)
;
_olex2_submission_special_instructions 'No special instructions were received'
_oxdiff_exptl_absorpt_empirical_details
;
Empirical correction (ABSPACK) includes:
- Absorption correction using spherical harmonics
- Frame scaling
;
_oxdiff_exptl_absorpt_empirical_full_max 1.053
_oxdiff_exptl_absorpt_empirical_full_min 0.948

loop_
_space_group_symop_operation_xyz
'x, y, z'
'-x+1/2, y+1/2, -z+1/2'
'-x, -y, -z'
'x-1/2, -y-1/2, z-1/2'

loop_
_atom_site_label
_atom_site_type_symbol
_atom_site_fract_x
_atom_site_fract_y
_atom_site_fract_z
_atom_site_U_iso_or_equiv
_atom_site_adp_type
_atom_site_occupancy
_atom_site_site_symmetry_order
_atom_site_calc_flag
_atom_site_refinement_flags_posn
Zn1 Zn 0.09847(3) 0.45397(2) 0.25123(3) 0.02051(11) Uani 1 1 d .
O1 O -0.07855(19) 0.44056(11) 0.37176(18) 0.0255(4) Uani 1 1 d .
O2 O 0.0426(2) 0.55741(11) 0.14428(18) 0.0235(4) Uani 1 1 d .
O3 O 0.31130(19) 0.46223(11) 0.19827(19) 0.0248(4) Uani 1 1 d .
O4 O 0.17195(19) 0.34127(11) 0.31345(19) 0.0258(4) Uani 1 1 d .
O5 O -0.03065(19) 0.59586(10) -0.06438(18) 0.0229(4) Uani 1 1 d .
O6 O -0.16026(19) 0.47573(12) 0.57535(18) 0.0257(4) Uani 1 1 d .
C1 C -0.0690(3) 0.47550(15) 0.4843(3) 0.0195(6) Uani 1 1 d .
C2 C 0.3787(3) 0.39816(17) 0.2154(3) 0.0268(6) Uani 1 1 d .
C3 C 0.2957(3) 0.32624(16) 0.2740(3) 0.0246(6) Uani 1 1 d .
C4 C 0.0035(3) 0.54415(15) 0.0230(3) 0.0189(6) Uani 1 1 d .
O7 O 0.3563(2) 0.26086(13) 0.2778(3) 0.0440(6) Uani 1 1 d .
O8 O 0.5044(2) 0.38742(14) 0.1878(3) 0.0620(8) Uani 1 1 d .
O9 O 0.4408(3) 0.58154(17) 0.4876(3) 0.0518(6) Uani 1 1 d .
H9C H 0.3566 0.5741 0.4564 0.078 Uiso 1 1 d G
H9D H 0.4525 0.5568 0.5631 0.078 Uiso 1 1 d G
O10 O 0.1531(2) 0.13911(14) 0.3150(3) 0.0429(6) Uani 1 1 d .
H10C H 0.2192 0.1724 0.3015 0.064 Uiso 1 1 d G
H10D H 0.1850 0.0920 0.3061 0.064 Uiso 1 1 d G
O11 O 0.67936(17) 0.50302(13) 0.0847(2) 0.0550(7) Uani 1 1 d .
H11A H 0.6660 0.5095 -0.0011 0.083 Uiso 1 1 d G
H11B H 0.6119 0.4752 0.1160 0.083 Uiso 1 1 d G
N1 N -0.11827(10) 0.17434(6) 0.23114(14) 0.0267(5) Uani 1 1 d G
H1 H -0.0300 0.1422 0.2360 0.032 Uiso 1 1 calc R
N2 N -0.33851(10) 0.25432(7) 0.21940(14) 0.0254(5) Uani 1 1 d G
H2 H -0.4266 0.2866 0.2149 0.030 Uiso 1 1 calc R
C5 C -0.22319(10) 0.29885(6) 0.15232(14) 0.0292(7) Uani 1 1 d G
H5A H -0.1981 0.3464 0.2059 0.035 Uiso 1 1 calc R
H5B H -0.2551 0.3160 0.0609 0.035 Uiso 1 1 calc R
C6 C -0.09519(10) 0.24475(6) 0.14219(10) 0.0296(7) Uani 1 1 d G
H6A H -0.0838 0.2276 0.0474 0.036 Uiso 1 1 calc R
H6B H -0.0089 0.2732 0.1721 0.036 Uiso 1 1 calc R
C7 C -0.23540(12) 0.12462(6) 0.17151(16) 0.0294(7) Uani 1 1 d G
H7A H -0.2578 0.0810 0.2339 0.035 Uiso 1 1 calc R
H7B H -0.2063 0.1015 0.0847 0.035 Uiso 1 1 calc R
C8 C -0.36467(11) 0.17710(8) 0.14857(12) 0.0298(7) Uani 1 1 d G
H8A H -0.3812 0.1861 0.0506 0.036 Uiso 1 1 calc R
H8B H -0.4490 0.1511 0.1850 0.036 Uiso 1 1 calc R
C9 C -0.15351(12) 0.20074(9) 0.37060(11) 0.0397(8) Uani 1 1 d G
H9A H -0.0826 0.2393 0.4043 0.048 Uiso 1 1 calc R
H9B H -0.1531 0.1549 0.4328 0.048 Uiso 1 1 calc R
C10 C -0.29893(13) 0.23875(9) 0.36531(12) 0.0365(7) Uani 1 1 d G
H10A H -0.3686 0.2030 0.4060 0.044 Uiso 1 1 calc R
H10B H -0.2974 0.2889 0.4168 0.044 Uiso 1 1 calc R

loop_
_atom_site_aniso_label
_atom_site_aniso_U_11
_atom_site_aniso_U_22
_atom_site_aniso_U_33
_atom_site_aniso_U_23
_atom_site_aniso_U_13
_atom_site_aniso_U_12
Zn1 0.02103(18) 0.02136(17) 0.01925(17) 0.00006(13) 0.00243(12) 0.00060(13)
O1 0.0225(10) 0.0329(11) 0.0212(10) -0.0063(8) 0.0024(8) -0.0040(8)
O2 0.0296(10) 0.0209(10) 0.0199(10) -0.0028(8) -0.0025(8) 0.0007(8)
O3 0.0218(10) 0.0227(10) 0.0300(10) 0.0042(8) 0.0057(8) 0.0020(8)
O4 0.0225(10) 0.0267(10) 0.0282(10) 0.0062(8) 0.0043(8) 0.0010(8)
O5 0.0301(10) 0.0163(9) 0.0221(10) 0.0022(8) -0.0006(8) -0.0001(8)
O6 0.0208(10) 0.0347(11) 0.0218(10) -0.0041(9) 0.0039(8) -0.0035(8)
C1 0.0170(13) 0.0210(13) 0.0204(13) 0.0024(11) -0.0014(10) 0.0023(11)
C2 0.0252(15) 0.0284(16) 0.0269(15) 0.0031(12) 0.0047(12) 0.0028(12)
C3 0.0250(15) 0.0254(15) 0.0234(14) 0.0017(12) -0.0013(12) 0.0006(12)
C4 0.0159(12) 0.0190(14) 0.0221(14) -0.0012(11) 0.0055(11) 0.0005(11)
O7 0.0328(12) 0.0265(12) 0.0732(17) 0.0118(11) 0.0124(11) 0.0085(10)
O8 0.0326(13) 0.0406(14) 0.114(2) 0.0344(15) 0.0358(14) 0.0137(11)
O9 0.0405(14) 0.0561(16) 0.0583(17) 0.0013(13) -0.0079(12) -0.0105(13)
O10 0.0308(12) 0.0320(12) 0.0654(16) 0.0034(12) -0.0090(11) 0.0072(10)
O11 0.0791(18) 0.0489(15) 0.0371(13) 0.0028(12) 0.0027(12) -0.0258(14)
N1 0.0238(12) 0.0209(12) 0.0353(14) 0.0036(10) -0.0019(10) 0.0014(10)
N2 0.0208(12) 0.0248(12) 0.0306(13) 0.0003(10) 0.0039(10) 0.0025(10)
C5 0.0261(15) 0.0234(15) 0.0381(17) 0.0086(13) 0.0024(13) -0.0011(12)
C6 0.0245(15) 0.0240(15) 0.0406(17) 0.0060(13) 0.0044(13) -0.0036(12)
C7 0.0310(16) 0.0208(14) 0.0365(17) -0.0035(13) 0.0036(13) -0.0067(12)
C8 0.0236(15) 0.0337(17) 0.0322(16) -0.0052(13) -0.0008(12) -0.0078(13)
C9 0.052(2) 0.0410(19) 0.0253(16) 0.0005(14) -0.0107(14) -0.0012(16)
C10 0.049(2) 0.0384(18) 0.0225(15) -0.0043(13) 0.0072(14) -0.0046(16)

loop_
_atom_type_symbol
_atom_type_description
_atom_type_scat_dispersion_real
_atom_type_scat_dispersion_imag
_atom_type_scat_source
C C 0.0033 0.0016 'International Tables Vol C Tables 4.2.6.8 and 6.1.1.4'
H H 0.0000 0.0000 'International Tables Vol C Tables 4.2.6.8 and 6.1.1.4'
N N 0.0061 0.0033 'International Tables Vol C Tables 4.2.6.8 and 6.1.1.4'
O O 0.0106 0.0060 'International Tables Vol C Tables 4.2.6.8 and 6.1.1.4'
Zn Zn 0.2839 1.4301 'International Tables Vol C Tables 4.2.6.8 and 6.1.1.4'

loop_
_exptl_crystal_face_index_h
_exptl_crystal_face_index_k
_exptl_crystal_face_index_l
_exptl_crystal_face_perp_dist
-1 -1 0 0.0594
-1 1 0 0.0721
0 2 1 0.1119
0 -1 0 0.0594
1 1 0 0.0827
1 5 3 0.1212
1 -1 0 0.0984
0 1 0 0.0739
0 1 5 0.1727
0 -1 -5 0.0918
0 -5 2 0.1196

loop_
_geom_angle_atom_site_label_1
_geom_angle_atom_site_label_2
_geom_angle_atom_site_label_3
_geom_angle
_geom_angle_site_symmetry_1
_geom_angle_site_symmetry_3
O1 Zn1 O2 100.36(8) . .
O1 Zn1 O3 159.52(8) . .
O1 Zn1 O4 90.03(7) . .
O1 Zn1 O5 102.84(7) . 3_565
O1 Zn1 O6 79.27(7) . 3_566
O2 Zn1 O4 166.35(7) . .
O2 Zn1 O5 79.96(7) . 3_565
O2 Zn1 O6 90.04(7) . 3_566
O3 Zn1 O2 92.93(7) . .
O3 Zn1 O4 79.66(7) . .
O3 Zn1 O5 94.73(8) . 3_565
O3 Zn1 O6 85.26(7) . 3_566
O4 Zn1 O6 100.65(8) . 3_566
O5 Zn1 O4 89.17(7) 3_565 .
O5 Zn1 O6 169.99(7) 3_565 3_566
C1 O1 Zn1 114.20(16) . .
C4 O2 Zn1 113.10(16) . .
C2 O3 Zn1 113.24(17) . .
C3 O4 Zn1 113.03(17) . .
C4 O5 Zn1 112.80(16) . 3_565
C1 O6 Zn1 112.96(17) . 3_566
O1 C1 O6 126.4(2) . .
O1 C1 C1 117.5(3) . 3_566
O6 C1 C1 116.1(3) . 3_566
O3 C2 C3 117.1(2) . .
O8 C2 O3 125.4(3) . .
O8 C2 C3 117.5(3) . .
O4 C3 C2 115.8(2) . .
O7 C3 O4 126.7(3) . .
O7 C3 C2 117.6(2) . .
O2 C4 O5 126.0(2) . .
O2 C4 C4 117.0(3) . 3_565
O5 C4 C4 117.0(3) . 3_565
H9C O9 H9D 109.8 . .
H10C O10 H10D 109.4 . .
H11A O11 H11B 109.4 . .
C6 N1 H1 109.0 . .
C6 N1 C7 109.4 . .
C7 N1 H1 109.0 . .
C9 N1 H1 109.0 . .
C9 N1 C6 110.0 . .
C9 N1 C7 110.4 . .
C5 N2 H2 109.1 . .
C5 N2 C8 110.2 . .
C5 N2 C10 110.2 . .
C8 N2 H2 109.1 . .
C8 N2 C10 109.2 . .
C10 N2 H2 109.1 . .
N2 C5 H5A 110.0 . .
N2 C5 H5B 110.0 . .
N2 C5 C6 108.6 . .
H5A C5 H5B 108.3 . .
C6 C5 H5A 110.0 . .
C6 C5 H5B 110.0 . .
N1 C6 C5 108.0 . .
N1 C6 H6A 110.1 . .
N1 C6 H6B 110.1 . .
C5 C6 H6A 110.1 . .
C5 C6 H6B 110.1 . .
H6A C6 H6B 108.4 . .
N1 C7 H7A 110.0 . .
N1 C7 H7B 110.0 . .
N1 C7 C8 108.5 . .
H7A C7 H7B 108.4 . .
C8 C7 H7A 110.0 . .
C8 C7 H7B 110.0 . .
N2 C8 C7 108.3 . .
N2 C8 H8A 110.0 . .
N2 C8 H8B 110.0 . .
C7 C8 H8A 110.0 . .
C7 C8 H8B 110.0 . .
H8A C8 H8B 108.4 . .
N1 C9 H9A 110.0 . .
N1 C9 H9B 110.0 . .
N1 C9 C10 108.6 . .
H9A C9 H9B 108.4 . .
C10 C9 H9A 110.0 . .
C10 C9 H9B 110.0 . .
N2 C10 C9 108.1 . .
N2 C10 H10A 110.1 . .
N2 C10 H10B 110.1 . .
C9 C10 H10A 110.1 . .
C9 C10 H10B 110.1 . .
H10A C10 H10B 108.4 . .

loop_
_geom_bond_atom_site_label_1
_geom_bond_atom_site_label_2
_geom_bond_distance
_geom_bond_site_symmetry_2
Zn1 O1 2.0776(19) .
Zn1 O2 2.0863(19) .
Zn1 O3 2.0855(19) .
Zn1 O4 2.097(2) .
Zn1 O5 2.0964(19) 3_565
Zn1 O6 2.1359(19) 3_566
O1 C1 1.249(3) .
O2 C4 1.254(3) .
O3 C2 1.256(3) .
O4 C3 1.261(3) .
O5 Zn1 2.0964(19) 3_565
O5 C4 1.254(3) .
O6 Zn1 2.1359(19) 3_566
O6 C1 1.253(3) .
C1 C1 1.561(5) 3_566
C2 C3 1.554(4) .
C2 O8 1.233(3) .
C3 O7 1.236(3) .
C4 C4 1.548(5) 3_565
O9 H9C 0.8510 .
O9 H9D 0.8517 .
O10 H10C 0.8492 .
O10 H10D 0.8503 .
O11 H11A 0.8532 .
O11 H11B 0.8509 .
N1 H1 0.9900 .
N1 C6 1.4862 .
N1 C7 1.4892 .
N1 C9 1.4813 .
N2 H2 0.9900 .
N2 C5 1.4838 .
N2 C8 1.4862 .
N2 C10 1.4907 .
C5 H5A 0.9800 .
C5 H5B 0.9800 .
C5 C6 1.5128 .
C6 H6A 0.9800 .
C6 H6B 0.9800 .
C7 H7A 0.9800 .
C7 H7B 0.9800 .
C7 C8 1.5132 .
C8 H8A 0.9800 .
C8 H8B 0.9800 .
C9 H9A 0.9800 .
C9 H9B 0.9800 .
C9 C10 1.5089 .
C10 H10A 0.9800 .
C10 H10B 0.9800 .

loop_
_geom_hbond_atom_site_label_D
_geom_hbond_atom_site_label_H
_geom_hbond_atom_site_label_A
_geom_hbond_distance_DH
_geom_hbond_distance_HA
_geom_hbond_distance_DA
_geom_hbond_angle_DHA
_geom_hbond_site_symmetry_A
O9 H9C O6 0.85 2.04 2.861(3) 160.7 3_566
O10 H10C O7 0.85 1.98 2.826(3) 172.6 .
O10 H10D O3 0.85 2.18 2.987(3) 159.5 2_545
O11 H11A O3 0.85 2.01 2.835(3) 164.1 3_665
O11 H11B O8 0.85 1.93 2.751(3) 162.2 .
N1 H1 O10 0.99 1.87 2.727(2) 142.8 .
N2 H2 O7 0.99 2.19 2.944(2) 131.7 1_455
N2 H2 O8 0.99 1.83 2.690(3) 143.6 1_455
C6 H6B O5 0.98 2.47 3.028(2) 116.0 3_565
C7 H7A O11 0.98 2.31 3.174(3) 146.3 2_545

loop_
_geom_torsion_atom_site_label_1
_geom_torsion_atom_site_label_2
_geom_torsion_atom_site_label_3
_geom_torsion_atom_site_label_4
_geom_torsion
_geom_torsion_site_symmetry_1
_geom_torsion_site_symmetry_4
Zn1 O1 C1 O6 -179.1(2) . .
Zn1 O1 C1 C1 1.4(4) . 3_566
Zn1 O2 C4 O5 -177.3(2) . .
Zn1 O2 C4 C4 2.8(3) . 3_565
Zn1 O3 C2 C3 -1.1(3) . .
Zn1 O3 C2 O8 177.8(3) . .
Zn1 O4 C3 C2 11.9(3) . .
Zn1 O4 C3 O7 -168.3(3) . .
Zn1 O5 C4 O2 -177.2(2) 3_565 .
Zn1 O5 C4 C4 2.7(3) 3_565 3_565
Zn1 O6 C1 O1 -178.8(2) 3_566 .
Zn1 O6 C1 C1 0.8(3) 3_566 3_566
O3 C2 C3 O4 -7.6(4) . .
O3 C2 C3 O7 172.5(3) . .
O8 C2 C3 O4 173.4(3) . .
O8 C2 C3 O7 -6.4(4) . .
N1 C7 C8 N2 -11.6 . .
N1 C9 C10 N2 -13.9 . .
N2 C5 C6 N1 -13.2 . .
C5 N2 C8 C7 67.3 . .
C5 N2 C10 C9 -51.8 . .
C6 N1 C7 C8 -54.0 . .
C6 N1 C9 C10 69.0 . .
C7 N1 C6 C5 68.8 . .
C7 N1 C9 C10 -51.8 . .
C8 N2 C5 C6 -52.6 . .
C8 N2 C10 C9 69.5 . .
C9 N1 C6 C5 -52.6 . .
C9 N1 C7 C8 67.2 . .
C10 N2 C5 C6 68.1 . .
C10 N2 C8 C7 -53.9 . .

loop_
_exptl_oxdiff_crystal_face_indexfrac_h
_exptl_oxdiff_crystal_face_indexfrac_k
_exptl_oxdiff_crystal_face_indexfrac_l
_exptl_oxdiff_crystal_face_x
_exptl_oxdiff_crystal_face_y
_exptl_oxdiff_crystal_face_z
-1.0010 -1.0038 -0.0043 0.0855 -0.0100 -0.0094
-1.0011 1.0073 -0.0007 0.0360 -0.0789 -0.0025
-0.0033 2.0122 0.9996 -0.0431 -0.0667 0.0787
0.0001 -1.0055 -0.0018 0.0248 0.0344 -0.0034
1.0010 1.0038 0.0043 -0.0855 0.0100 0.0094
0.9852 5.0175 3.0037 -0.1646 -0.1211 0.2387
1.0011 -1.0073 0.0007 -0.0360 0.0789 0.0025
-0.0001 1.0055 0.0018 -0.0248 -0.0344 0.0034
-0.0260 0.9915 4.9888 0.0087 -0.0234 0.3628
0.0260 -0.9915 -4.9888 -0.0087 0.0234 -0.3628
-0.0102 -5.0332 1.9858 0.1374 0.1765 0.1266
